data_4102251
loop_
_publ_author_name
'Grant W. Margulieux'
'Nils Weidemann'
'David C. Lacy'
'Curtis E. Moore'
'Arnold L. Rheingold'
'Joshua S. Figueroa'

_publ_section_title
;
 Isocyano Analogues of [Co(CO)4]n: A Tetraisocyanide of Cobalt Isolated in
 Three States of Charge
;
_journal_name_full 'Journal of the American Chemical Society'
_journal_page_first 5033
_journal_page_last 5035
_journal_paper_doi 10.1021/ja1012382
_journal_volume 132
_journal_year 2010
_chemical_formula_sum 'C148 H160 Co N5 O3 P2'
_chemical_formula_weight 2177.68
_chemical_name_common '[PPN][Co(CNArMes2)4]'
_chemical_name_systematic
; 
 ? 
;
_space_group_IT_number 14
_symmetry_cell_setting monoclinic
_symmetry_space_group_name_Hall '-P 2yn'
_symmetry_space_group_name_H-M 'P 1 21/n 1'
_atom_sites_solution_hydrogens geom
_atom_sites_solution_primary direct
_atom_sites_solution_secondary difmap
_audit_creation_method SHELXL-97
_cell_angle_alpha 90.00
_cell_angle_beta 92.5580(10)
_cell_angle_gamma 90.00
_cell_formula_units_Z 4
_cell_length_a 14.3428(12)
_cell_length_b 42.211(4)
_cell_length_c 20.2968(17)
_cell_measurement_reflns_used 9990
_cell_measurement_temperature 150(2)
_cell_measurement_theta_max 24.15
_cell_measurement_theta_min 2.18
_cell_volume 12275.9(19)
_computing_cell_refinement 'Bruker SAINT'
_computing_data_collection 'Bruker APEX2'
_computing_data_reduction 'Bruker SAINT'
_computing_molecular_graphics 'Bruker SHELXTL'
_computing_publication_material 'Bruker SHELXTL'
_computing_structure_refinement 'SHELXL-97 (Sheldrick, 2008)'
_computing_structure_solution 'SHELXS-97 (Sheldrick, 2008)'
_diffrn_ambient_temperature 150(2)
_diffrn_measured_fraction_theta_full 0.967
_diffrn_measured_fraction_theta_max 0.967
_diffrn_measurement_device_type 'Bruker APEX CCD'
_diffrn_measurement_method '\f and \w scans'
_diffrn_radiation_monochromator graphite
_diffrn_radiation_source 'fine-focus sealed tube'
_diffrn_radiation_type MoK\a
_diffrn_radiation_wavelength 0.71073
_diffrn_reflns_av_R_equivalents 0.0735
_diffrn_reflns_av_sigmaI/netI 0.0739
_diffrn_reflns_limit_h_max 14
_diffrn_reflns_limit_h_min -16
_diffrn_reflns_limit_k_max 44
_diffrn_reflns_limit_k_min -48
_diffrn_reflns_limit_l_max 23
_diffrn_reflns_limit_l_min -13
_diffrn_reflns_number 81539
_diffrn_reflns_theta_full 24.26
_diffrn_reflns_theta_max 24.26
_diffrn_reflns_theta_min 1.76
_exptl_absorpt_coefficient_mu 0.222
_exptl_absorpt_correction_T_max 0.9506
_exptl_absorpt_correction_T_min 0.9262
_exptl_absorpt_correction_type multi-scan
_exptl_absorpt_process_details SADABS
_exptl_crystal_colour Purple
_exptl_crystal_density_diffrn 1.178
_exptl_crystal_density_method 'not measured'
_exptl_crystal_description Block
_exptl_crystal_F_000 4656
_exptl_crystal_size_max 0.35
_exptl_crystal_size_mid 0.25
_exptl_crystal_size_min 0.23
_refine_diff_density_max 1.342
_refine_diff_density_min -0.618
_refine_diff_density_rms 0.082
_refine_ls_extinction_method none
_refine_ls_goodness_of_fit_ref 1.074
_refine_ls_hydrogen_treatment constr
_refine_ls_matrix_type full
_refine_ls_number_parameters 1462
_refine_ls_number_reflns 19215
_refine_ls_number_restraints 0
_refine_ls_restrained_S_all 1.074
_refine_ls_R_factor_all 0.1120
_refine_ls_R_factor_gt 0.0790
_refine_ls_shift/su_max 0.000
_refine_ls_shift/su_mean 0.000
_refine_ls_structure_factor_coef Fsqd
_refine_ls_weighting_details 'calc w=1/[\s^2^(Fo^2^)+(0.0830P)^2^+34.6079P] where P=(Fo^2^+2Fc^2^)/3'
_refine_ls_weighting_scheme calc
_refine_ls_wR_factor_gt 0.1884
_refine_ls_wR_factor_ref 0.2083
_reflns_number_gt 13860
_reflns_number_total 19215
_reflns_threshold_expression >2sigma(I)
_cod_data_source_file ja1012382_si_002_2.cif
_cod_data_source_block JFig274
_cod_original_cell_volume 12276.0(18)
_cod_database_code 4102251

loop_
_symmetry_equiv_pos_as_xyz
'x, y, z'
'-x+1/2, y+1/2, -z+1/2'
'-x, -y, -z'
'x-1/2, -y-1/2, z-1/2'

loop_
_atom_site_label
_atom_site_type_symbol
_atom_site_fract_x
_atom_site_fract_y
_atom_site_fract_z
_atom_site_U_iso_or_equiv
_atom_site_adp_type
_atom_site_occupancy
_atom_site_symmetry_multiplicity
_atom_site_calc_flag
_atom_site_refinement_flags
C1 C 0.3433(3) 0.60157(10) 0.2044(2) 0.0155(10) Uani 1 1 d .
C2 C 0.1471(3) 0.60365(10) 0.1918(2) 0.0154(10) Uani 1 1 d .
C3 C 0.2440(3) 0.65419(10) 0.2699(2) 0.0144(10) Uani 1 1 d .
C4 C 0.2586(3) 0.65410(10) 0.1312(2) 0.0136(10) Uani 1 1 d .
C5 C 0.4682(3) 0.55994(10) 0.1892(2) 0.0173(10) Uani 1 1 d .
C6 C 0.5054(3) 0.53882(10) 0.2374(2) 0.0178(10) Uani 1 1 d .
C7 C 0.5759(3) 0.51786(11) 0.2193(2) 0.0207(11) Uani 1 1 d .
H7 H 0.6032 0.5039 0.2513 0.025 Uiso 1 1 calc R
C8 C 0.6063(3) 0.51723(11) 0.1557(3) 0.0254(12) Uani 1 1 d .
H8 H 0.6550 0.5032 0.1446 0.031 Uiso 1 1 calc R
C9 C 0.5658(3) 0.53697(11) 0.1082(3) 0.0239(11) Uani 1 1 d .
H9 H 0.5871 0.5362 0.0646 0.029 Uiso 1 1 calc R
C10 C 0.4941(3) 0.55807(10) 0.1230(2) 0.0189(10) Uani 1 1 d .
C11 C 0.4690(3) 0.53754(10) 0.3049(2) 0.0202(11) Uani 1 1 d .
C12 C 0.3736(3) 0.53030(10) 0.3125(2) 0.0198(10) Uani 1 1 d .
C13 C 0.3408(3) 0.52883(11) 0.3757(2) 0.0236(11) Uani 1 1 d .
H13 H 0.2768 0.5239 0.3807 0.028 Uiso 1 1 calc R
C14 C 0.3968(3) 0.53418(11) 0.4318(2) 0.0232(11) Uani 1 1 d .
C15 C 0.4906(3) 0.54108(11) 0.4240(3) 0.0243(11) Uani 1 1 d .
H15 H 0.5305 0.5447 0.4619 0.029 Uiso 1 1 calc R
C16 C 0.5268(3) 0.54280(10) 0.3613(2) 0.0197(10) Uani 1 1 d .
C17 C 0.3056(3) 0.52370(12) 0.2555(2) 0.0253(11) Uani 1 1 d .
H17A H 0.2644 0.5062 0.2671 0.038 Uiso 1 1 calc R
H17B H 0.3400 0.5178 0.2167 0.038 Uiso 1 1 calc R
H17C H 0.2683 0.5427 0.2458 0.038 Uiso 1 1 calc R
C18 C 0.3569(4) 0.53210(14) 0.4986(3) 0.0342(13) Uani 1 1 d .
H18A H 0.3752 0.5509 0.5245 0.051 Uiso 1 1 calc R
H18B H 0.3807 0.5130 0.5212 0.051 Uiso 1 1 calc R
H18C H 0.2887 0.5310 0.4938 0.051 Uiso 1 1 calc R
C19 C 0.6306(3) 0.55014(12) 0.3577(3) 0.0266(12) Uani 1 1 d .
H19A H 0.6659 0.5303 0.3565 0.040 Uiso 1 1 calc R
H19B H 0.6515 0.5624 0.3967 0.040 Uiso 1 1 calc R
H19C H 0.6412 0.5624 0.3178 0.040 Uiso 1 1 calc R
C20 C 0.4435(3) 0.57531(11) 0.0690(2) 0.0196(10) Uani 1 1 d .
C21 C 0.4512(3) 0.60821(11) 0.0604(2) 0.0200(10) Uani 1 1 d .
C22 C 0.4040(3) 0.62207(11) 0.0063(2) 0.0200(10) Uani 1 1 d .
H22 H 0.4097 0.6443 0.0003 0.024 Uiso 1 1 calc R
C23 C 0.3490(3) 0.60512(12) -0.0393(2) 0.0230(11) Uani 1 1 d .
C24 C 0.3392(3) 0.57294(12) -0.0284(3) 0.0264(12) Uani 1 1 d .
H24 H 0.2999 0.5610 -0.0579 0.032 Uiso 1 1 calc R
C25 C 0.3850(3) 0.55739(11) 0.0246(2) 0.0214(11) Uani 1 1 d .
C26 C 0.5118(4) 0.62825(12) 0.1063(2) 0.0274(12) Uani 1 1 d .
H26A H 0.4790 0.6323 0.1468 0.041 Uiso 1 1 calc R
H26B H 0.5255 0.6484 0.0848 0.041 Uiso 1 1 calc R
H26C H 0.5703 0.6170 0.1173 0.041 Uiso 1 1 calc R
C27 C 0.3043(4) 0.62069(13) -0.0988(3) 0.0317(13) Uani 1 1 d .
H27A H 0.3504 0.6231 -0.1327 0.048 Uiso 1 1 calc R
H27B H 0.2808 0.6416 -0.0867 0.048 Uiso 1 1 calc R
H27C H 0.2524 0.6076 -0.1161 0.048 Uiso 1 1 calc R
C28 C 0.3701(3) 0.52243(11) 0.0340(3) 0.0287(12) Uani 1 1 d .
H28A H 0.3264 0.5145 -0.0007 0.043 Uiso 1 1 calc R
H28B H 0.3442 0.5187 0.0772 0.043 Uiso 1 1 calc R
H28C H 0.4298 0.5113 0.0316 0.043 Uiso 1 1 calc R
C29 C -0.0001(3) 0.57061(10) 0.1969(2) 0.0174(10) Uani 1 1 d .
C30 C -0.0530(3) 0.55473(11) 0.1460(2) 0.0203(11) Uani 1 1 d .
C31 C -0.1406(3) 0.54263(11) 0.1622(3) 0.0247(11) Uani 1 1 d .
H31 H -0.1776 0.5318 0.1293 0.030 Uiso 1 1 calc R
C32 C -0.1737(3) 0.54608(12) 0.2241(3) 0.0281(12) Uani 1 1 d .
H32 H -0.2346 0.5388 0.2329 0.034 Uiso 1 1 calc R
C33 C -0.1194(3) 0.55999(11) 0.2733(3) 0.0242(11) Uani 1 1 d .
H33 H -0.1424 0.5616 0.3163 0.029 Uiso 1 1 calc R
C34 C -0.0305(3) 0.57192(11) 0.2612(2) 0.0210(11) Uani 1 1 d .
C35 C -0.0215(3) 0.55041(11) 0.0777(2) 0.0202(11) Uani 1 1 d .
C36 C 0.0640(3) 0.53507(11) 0.0672(2) 0.0220(11) Uani 1 1 d .
C37 C 0.0928(3) 0.53156(11) 0.0029(3) 0.0256(12) Uani 1 1 d .
H37 H 0.1509 0.5215 -0.0038 0.031 Uiso 1 1 calc R
C38 C 0.0402(3) 0.54210(11) -0.0512(2) 0.0252(11) Uani 1 1 d .
C39 C -0.0449(3) 0.55608(11) -0.0400(2) 0.0261(11) Uani 1 1 d .
H39 H -0.0825 0.5632 -0.0767 0.031 Uiso 1 1 calc R
C40 C -0.0776(3) 0.56009(11) 0.0227(3) 0.0229(11) Uani 1 1 d .
C41 C 0.1267(3) 0.52194(12) 0.1218(2) 0.0262(11) Uani 1 1 d .
H41A H 0.1518 0.5015 0.1082 0.039 Uiso 1 1 calc R
H41B H 0.0910 0.5191 0.1614 0.039 Uiso 1 1 calc R
H41C H 0.1783 0.5367 0.1313 0.039 Uiso 1 1 calc R
C42 C 0.0746(4) 0.53881(13) -0.1200(3) 0.0365(13) Uani 1 1 d .
H42A H 0.1426 0.5363 -0.1178 0.055 Uiso 1 1 calc R
H42B H 0.0579 0.5578 -0.1456 0.055 Uiso 1 1 calc R
H42C H 0.0457 0.5202 -0.1414 0.055 Uiso 1 1 calc R
C43 C -0.1723(3) 0.57537(12) 0.0282(3) 0.0317(13) Uani 1 1 d .
H43A H -0.1827 0.5907 -0.0076 0.048 Uiso 1 1 calc R
H43B H -0.1748 0.5863 0.0707 0.048 Uiso 1 1 calc R
H43C H -0.2209 0.5590 0.0251 0.048 Uiso 1 1 calc R
C44 C 0.0290(3) 0.58277(11) 0.3188(2) 0.0204(10) Uani 1 1 d .
C45 C 0.0396(3) 0.61508(11) 0.3346(2) 0.0181(10) Uani 1 1 d .
C46 C 0.0872(3) 0.62359(11) 0.3930(2) 0.0218(11) Uani 1 1 d .
H46 H 0.0931 0.6454 0.4038 0.026 Uiso 1 1 calc R
C47 C 0.1263(3) 0.60141(12) 0.4359(2) 0.0256(11) Uani 1 1 d .
C48 C 0.1168(3) 0.56977(12) 0.4183(3) 0.0275(12) Uani 1 1 d .
H48 H 0.1435 0.5542 0.4471 0.033 Uiso 1 1 calc R
C49 C 0.0707(3) 0.56001(11) 0.3612(2) 0.0225(11) Uani 1 1 d .
C50 C -0.0031(3) 0.63994(11) 0.2894(2) 0.0242(11) Uani 1 1 d .
H50A H 0.0013 0.6607 0.3110 0.036 Uiso 1 1 calc R
H50B H -0.0688 0.6348 0.2793 0.036 Uiso 1 1 calc R
H50C H 0.0305 0.6405 0.2484 0.036 Uiso 1 1 calc R
C51 C 0.1736(4) 0.61136(15) 0.5007(3) 0.0378(14) Uani 1 1 d .
H51A H 0.1287 0.6103 0.5357 0.057 Uiso 1 1 calc R
H51B H 0.1967 0.6331 0.4970 0.057 Uiso 1 1 calc R
H51C H 0.2260 0.5971 0.5115 0.057 Uiso 1 1 calc R
C52 C 0.0663(4) 0.52528(12) 0.3424(3) 0.0335(13) Uani 1 1 d .
H52A H 0.1049 0.5129 0.3740 0.050 Uiso 1 1 calc R
H52B H 0.0896 0.5225 0.2980 0.050 Uiso 1 1 calc R
H52C H 0.0015 0.5179 0.3428 0.050 Uiso 1 1 calc R
C53 C 0.2642(3) 0.69184(10) 0.3670(2) 0.0168(10) Uani 1 1 d .
C54 C 0.1990(3) 0.71143(10) 0.3973(2) 0.0170(10) Uani 1 1 d .
C55 C 0.2269(3) 0.72810(11) 0.4543(2) 0.0208(11) Uani 1 1 d .
H55 H 0.1827 0.7409 0.4755 0.025 Uiso 1 1 calc R
C56 C 0.3178(3) 0.72637(11) 0.4804(2) 0.0227(11) Uani 1 1 d .
H56 H 0.3351 0.7374 0.5199 0.027 Uiso 1 1 calc R
C57 C 0.3833(3) 0.70839(11) 0.4488(2) 0.0196(10) Uani 1 1 d .
H57 H 0.4459 0.7076 0.4662 0.023 Uiso 1 1 calc R
C58 C 0.3587(3) 0.69150(10) 0.3920(2) 0.0155(10) Uani 1 1 d .
C59 C 0.1015(3) 0.71538(10) 0.3683(2) 0.0176(10) Uani 1 1 d .
C60 C 0.0245(3) 0.70925(11) 0.4079(2) 0.0221(11) Uani 1 1 d .
C61 C -0.0653(3) 0.71234(11) 0.3796(3) 0.0229(11) Uani 1 1 d .
H61 H -0.1168 0.7076 0.4058 0.028 Uiso 1 1 calc R
C62 C -0.0827(3) 0.72189(11) 0.3154(3) 0.0276(12) Uani 1 1 d .
C63 C -0.0061(3) 0.72900(11) 0.2787(2) 0.0223(11) Uani 1 1 d .
H63 H -0.0165 0.7364 0.2348 0.027 Uiso 1 1 calc R
C64 C 0.0847(3) 0.72575(11) 0.3036(2) 0.0212(11) Uani 1 1 d .
C65 C 0.0348(4) 0.69952(12) 0.4791(2) 0.0279(12) Uani 1 1 d .
H65A H 0.0339 0.7184 0.5071 0.042 Uiso 1 1 calc R
H65B H 0.0942 0.6883 0.4868 0.042 Uiso 1 1 calc R
H65C H -0.0168 0.6855 0.4897 0.042 Uiso 1 1 calc R
C66 C -0.1807(3) 0.72334(13) 0.2858(3) 0.0355(14) Uani 1 1 d .
H66A H -0.1788 0.7279 0.2385 0.053 Uiso 1 1 calc R
H66B H -0.2154 0.7401 0.3074 0.053 Uiso 1 1 calc R
H66C H -0.2117 0.7029 0.2920 0.053 Uiso 1 1 calc R
C67 C 0.1618(3) 0.73412(11) 0.2576(2) 0.0241(11) Uani 1 1 d .
H67A H 0.1726 0.7162 0.2283 0.036 Uiso 1 1 calc R
H67B H 0.2193 0.7388 0.2837 0.036 Uiso 1 1 calc R
H67C H 0.1433 0.7527 0.2313 0.036 Uiso 1 1 calc R
C68 C 0.4324(3) 0.67486(10) 0.3553(2) 0.0155(10) Uani 1 1 d .
C69 C 0.4959(3) 0.69319(11) 0.3207(2) 0.0191(10) Uani 1 1 d .
C70 C 0.5670(3) 0.67790(12) 0.2880(2) 0.0234(11) Uani 1 1 d .
H70 H 0.6098 0.6902 0.2645 0.028 Uiso 1 1 calc R
C71 C 0.5766(3) 0.64529(12) 0.2889(2) 0.0222(11) Uani 1 1 d .
C72 C 0.5135(3) 0.62777(11) 0.3230(2) 0.0206(10) Uani 1 1 d .
H72 H 0.5195 0.6054 0.3241 0.025 Uiso 1 1 calc R
C73 C 0.4409(3) 0.64194(10) 0.3559(2) 0.0166(10) Uani 1 1 d .
C74 C 0.3743(3) 0.62124(11) 0.3929(3) 0.0230(11) Uani 1 1 d .
H74A H 0.3183 0.6171 0.3648 0.035 Uiso 1 1 calc R
H74B H 0.3567 0.6321 0.4331 0.035 Uiso 1 1 calc R
H74C H 0.4050 0.6011 0.4047 0.035 Uiso 1 1 calc R
C75 C 0.4895(4) 0.72879(11) 0.3178(3) 0.0288(12) Uani 1 1 d .
H75A H 0.5346 0.7369 0.2871 0.043 Uiso 1 1 calc R
H75B H 0.5035 0.7376 0.3618 0.043 Uiso 1 1 calc R
H75C H 0.4263 0.7350 0.3027 0.043 Uiso 1 1 calc R
C76 C 0.6543(3) 0.62908(13) 0.2532(3) 0.0309(12) Uani 1 1 d .
H76A H 0.7099 0.6275 0.2829 0.046 Uiso 1 1 calc R
H76B H 0.6691 0.6415 0.2143 0.046 Uiso 1 1 calc R
H76C H 0.6341 0.6078 0.2395 0.046 Uiso 1 1 calc R
C77 C 0.2487(3) 0.69068(10) 0.0324(2) 0.0139(9) Uani 1 1 d .
C78 C 0.1545(3) 0.69283(10) 0.0084(2) 0.0173(10) Uani 1 1 d .
C79 C 0.1336(3) 0.70891(11) -0.0492(2) 0.0202(10) Uani 1 1 d .
H79 H 0.0708 0.7097 -0.0661 0.024 Uiso 1 1 calc R
C80 C 0.2029(3) 0.72406(11) -0.0831(2) 0.0195(10) Uani 1 1 d .
H80 H 0.1883 0.7342 -0.1241 0.023 Uiso 1 1 calc R
C81 C 0.2932(3) 0.72418(10) -0.0567(2) 0.0178(10) Uani 1 1 d .
H81 H 0.3395 0.7356 -0.0788 0.021 Uiso 1 1 calc R
C82 C 0.3189(3) 0.70824(10) 0.0010(2) 0.0140(9) Uani 1 1 d .
C83 C 0.0765(3) 0.67973(10) 0.0470(2) 0.0151(10) Uani 1 1 d .
C84 C 0.0192(3) 0.70153(11) 0.0792(2) 0.0207(11) Uani 1 1 d .
C85 C -0.0566(3) 0.68993(11) 0.1125(2) 0.0222(11) Uani 1 1 d .
H85 H -0.0957 0.7044 0.1340 0.027 Uiso 1 1 calc R
C86 C -0.0764(3) 0.65794(11) 0.1152(2) 0.0203(11) Uani 1 1 d .
C87 C -0.0177(3) 0.63699(11) 0.0849(2) 0.0182(10) Uani 1 1 d .
H87 H -0.0300 0.6149 0.0873 0.022 Uiso 1 1 calc R
C88 C 0.0592(3) 0.64745(11) 0.0508(2) 0.0167(10) Uani 1 1 d .
C89 C 0.0387(3) 0.73664(11) 0.0792(3) 0.0259(11) Uani 1 1 d .
H89A H -0.0045 0.7474 0.1079 0.039 Uiso 1 1 calc R
H89B H 0.0302 0.7449 0.0342 0.039 Uiso 1 1 calc R
H89C H 0.1030 0.7404 0.0956 0.039 Uiso 1 1 calc R
C90 C -0.1606(3) 0.64591(13) 0.1501(3) 0.0279(12) Uani 1 1 d .
H90A H -0.1713 0.6594 0.1884 0.042 Uiso 1 1 calc R
H90B H -0.1493 0.6241 0.1648 0.042 Uiso 1 1 calc R
H90C H -0.2156 0.6465 0.1198 0.042 Uiso 1 1 calc R
C91 C 0.1191(3) 0.62291(11) 0.0180(2) 0.0213(11) Uani 1 1 d .
H91A H 0.1492 0.6326 -0.0195 0.032 Uiso 1 1 calc R
H91B H 0.0799 0.6052 0.0024 0.032 Uiso 1 1 calc R
H91C H 0.1670 0.6151 0.0499 0.032 Uiso 1 1 calc R
C92 C 0.4163(3) 0.71053(10) 0.0298(2) 0.0152(10) Uani 1 1 d .
C93 C 0.4926(3) 0.70366(10) -0.0100(2) 0.0177(10) Uani 1 1 d .
C94 C 0.5839(3) 0.70653(11) 0.0175(2) 0.0209(11) Uani 1 1 d .
H94 H 0.6349 0.7015 -0.0090 0.025 Uiso 1 1 calc R
C95 C 0.6018(3) 0.71631(11) 0.0811(2) 0.0226(11) Uani 1 1 d .
C96 C 0.5256(3) 0.72311(11) 0.1192(2) 0.0236(11) Uani 1 1 d .
H96 H 0.5369 0.7297 0.1636 0.028 Uiso 1 1 calc R
C97 C 0.4343(3) 0.72056(10) 0.0950(2) 0.0173(10) Uani 1 1 d .
C98 C 0.4831(3) 0.69340(11) -0.0813(2) 0.0217(11) Uani 1 1 d .
H98A H 0.4875 0.7120 -0.1099 0.033 Uiso 1 1 calc R
H98B H 0.4224 0.6831 -0.0896 0.033 Uiso 1 1 calc R
H98C H 0.5331 0.6784 -0.0906 0.033 Uiso 1 1 calc R
C99 C 0.7004(3) 0.71954(13) 0.1094(3) 0.0324(13) Uani 1 1 d .
H99A H 0.7439 0.7106 0.0785 0.049 Uiso 1 1 calc R
H99B H 0.7065 0.7081 0.1515 0.049 Uiso 1 1 calc R
H99C H 0.7148 0.7420 0.1168 0.049 Uiso 1 1 calc R
C100 C 0.3582(3) 0.72968(12) 0.1409(2) 0.0266(11) Uani 1 1 d .
H10C H 0.3472 0.7121 0.1712 0.040 Uiso 1 1 calc R
H10D H 0.3006 0.7343 0.1150 0.040 Uiso 1 1 calc R
H10E H 0.3777 0.7485 0.1663 0.040 Uiso 1 1 calc R
C101 C 0.3650(3) 0.33508(11) 0.4150(2) 0.0204(10) Uani 1 1 d .
C102 C 0.3995(3) 0.34428(12) 0.4774(2) 0.0236(11) Uani 1 1 d .
H102 H 0.4431 0.3612 0.4818 0.028 Uiso 1 1 calc R
C103 C 0.3702(3) 0.32874(11) 0.5326(2) 0.0239(11) Uani 1 1 d .
H103 H 0.3925 0.3352 0.5752 0.029 Uiso 1 1 calc R
C104 C 0.3080(3) 0.30363(11) 0.5258(3) 0.0252(11) Uani 1 1 d .
H104 H 0.2901 0.2925 0.5638 0.030 Uiso 1 1 calc R
C105 C 0.2721(3) 0.29472(11) 0.4647(3) 0.0272(12) Uani 1 1 d .
H105 H 0.2274 0.2781 0.4609 0.033 Uiso 1 1 calc R
C106 C 0.3012(3) 0.31000(11) 0.4086(3) 0.0263(12) Uani 1 1 d .
H106 H 0.2780 0.3035 0.3661 0.032 Uiso 1 1 calc R
C107 C 0.5177(3) 0.33294(11) 0.3260(2) 0.0202(10) Uani 1 1 d .
C108 C 0.5833(3) 0.32739(12) 0.3767(3) 0.0282(12) Uani 1 1 d .
H108 H 0.5705 0.3333 0.4206 0.034 Uiso 1 1 calc R
C109 C 0.6683(3) 0.31312(13) 0.3634(3) 0.0312(13) Uani 1 1 d .
H109 H 0.7135 0.3092 0.3981 0.037 Uiso 1 1 calc R
C110 C 0.6863(4) 0.30474(13) 0.2998(3) 0.0352(13) Uani 1 1 d .
H110 H 0.7445 0.2954 0.2906 0.042 Uiso 1 1 calc R
C111 C 0.6207(4) 0.30971(14) 0.2494(3) 0.0415(15) Uani 1 1 d .
H111 H 0.6333 0.3034 0.2058 0.050 Uiso 1 1 calc R
C112 C 0.5356(4) 0.32405(13) 0.2620(3) 0.0332(13) Uani 1 1 d .
H112 H 0.4905 0.3277 0.2272 0.040 Uiso 1 1 calc R
C113 C 0.4376(3) 0.39336(11) 0.3626(2) 0.0209(11) Uani 1 1 d .
C114 C 0.5197(3) 0.40689(11) 0.3407(3) 0.0251(11) Uani 1 1 d .
H114 H 0.5650 0.3941 0.3207 0.030 Uiso 1 1 calc R
C115 C 0.5346(4) 0.43917(12) 0.3484(3) 0.0304(12) Uani 1 1 d .
H115 H 0.5908 0.4484 0.3344 0.036 Uiso 1 1 calc R
C116 C 0.4685(3) 0.45791(12) 0.3763(3) 0.0282(12) Uani 1 1 d .
H116 H 0.4783 0.4801 0.3802 0.034 Uiso 1 1 calc R
C117 C 0.3879(3) 0.44454(11) 0.3986(3) 0.0271(12) Uani 1 1 d .
H117 H 0.3433 0.4576 0.4188 0.032 Uiso 1 1 calc R
C118 C 0.3713(3) 0.41231(11) 0.3919(2) 0.0235(11) Uani 1 1 d .
H118 H 0.3155 0.4032 0.4071 0.028 Uiso 1 1 calc R
C119 C 0.1908(3) 0.39350(11) 0.2666(2) 0.0229(11) Uani 1 1 d .
C120 C 0.1467(3) 0.37981(12) 0.3202(3) 0.0315(13) Uani 1 1 d .
H120 H 0.1691 0.3603 0.3381 0.038 Uiso 1 1 calc R
C121 C 0.0720(4) 0.39438(14) 0.3468(3) 0.0400(15) Uani 1 1 d .
H121 H 0.0422 0.3849 0.3827 0.048 Uiso 1 1 calc R
C122 C 0.0397(4) 0.42317(14) 0.3212(3) 0.0419(15) Uani 1 1 d .
H122 H -0.0123 0.4332 0.3398 0.050 Uiso 1 1 calc R
C123 C 0.0822(4) 0.43727(14) 0.2696(3) 0.0425(15) Uani 1 1 d .
H123 H 0.0606 0.4572 0.2533 0.051 Uiso 1 1 calc R
C124 C 0.1574(4) 0.42227(12) 0.2409(3) 0.0338(13) Uani 1 1 d .
H124 H 0.1857 0.4316 0.2042 0.041 Uiso 1 1 calc R
C125 C 0.2298(3) 0.34593(11) 0.1688(2) 0.0202(10) Uani 1 1 d .
C126 C 0.2398(4) 0.31325(12) 0.1741(3) 0.0277(12) Uani 1 1 d .
H126 H 0.2744 0.3043 0.2105 0.033 Uiso 1 1 calc R
C127 C 0.1994(4) 0.29388(12) 0.1265(3) 0.0312(13) Uani 1 1 d .
H127 H 0.2056 0.2716 0.1304 0.037 Uiso 1 1 calc R
C128 C 0.1498(4) 0.30661(13) 0.0729(3) 0.0330(13) Uani 1 1 d .
H128 H 0.1245 0.2930 0.0394 0.040 Uiso 1 1 calc R
C129 C 0.1370(4) 0.33865(13) 0.0676(3) 0.0340(13) Uani 1 1 d .
H129 H 0.1006 0.3472 0.0317 0.041 Uiso 1 1 calc R
C130 C 0.1776(4) 0.35851(13) 0.1155(3) 0.0307(12) Uani 1 1 d .
H130 H 0.1697 0.3808 0.1118 0.037 Uiso 1 1 calc R
C131 C 0.3515(3) 0.40014(11) 0.1870(2) 0.0227(11) Uani 1 1 d .
C132 C 0.3832(3) 0.39355(12) 0.1245(3) 0.0293(12) Uani 1 1 d .
H132 H 0.3686 0.3739 0.1038 0.035 Uiso 1 1 calc R
C133 C 0.4362(4) 0.41593(13) 0.0928(3) 0.0334(13) Uani 1 1 d .
H133 H 0.4572 0.4117 0.0499 0.040 Uiso 1 1 calc R
C134 C 0.4586(4) 0.44421(13) 0.1231(3) 0.0352(13) Uani 1 1 d .
H134 H 0.4954 0.4593 0.1012 0.042 Uiso 1 1 calc R
C135 C 0.4281(4) 0.45096(12) 0.1851(3) 0.0330(13) Uani 1 1 d .
H135 H 0.4440 0.4706 0.2058 0.040 Uiso 1 1 calc R
C136 C 0.3743(3) 0.42898(11) 0.2172(3) 0.0290(12) Uani 1 1 d .
H136 H 0.3528 0.4336 0.2598 0.035 Uiso 1 1 calc R
C1S C 0.1425(5) 0.46199(15) 0.4770(3) 0.0570(18) Uani 1 1 d .
H1S1 H 0.2035 0.4682 0.4966 0.085 Uiso 1 1 calc R
H1S2 H 0.0964 0.4784 0.4860 0.085 Uiso 1 1 calc R
H1S3 H 0.1470 0.4595 0.4293 0.085 Uiso 1 1 calc R
C2S C 0.1129(4) 0.43113(13) 0.5064(3) 0.0411(15) Uani 1 1 d .
H2S1 H 0.1091 0.4333 0.5548 0.049 Uiso 1 1 calc R
H2S2 H 0.0507 0.4249 0.4877 0.049 Uiso 1 1 calc R
C3S C 0.1594(4) 0.37704(13) 0.5168(3) 0.0382(14) Uani 1 1 d .
H3S1 H 0.1922 0.3607 0.4915 0.046 Uiso 1 1 calc R
H3S2 H 0.0915 0.3732 0.5105 0.046 Uiso 1 1 calc R
C4S C 0.1871(4) 0.37373(14) 0.5884(3) 0.0428(15) Uani 1 1 d .
H4S1 H 0.2531 0.3793 0.5955 0.064 Uiso 1 1 calc R
H4S2 H 0.1775 0.3518 0.6023 0.064 Uiso 1 1 calc R
H4S3 H 0.1489 0.3879 0.6143 0.064 Uiso 1 1 calc R
C5S C 0.8340(5) 0.48718(15) 0.3801(4) 0.0564(19) Uani 1 1 d .
H5S1 H 0.7791 0.4865 0.4071 0.085 Uiso 1 1 calc R
H5S2 H 0.8502 0.5093 0.3711 0.085 Uiso 1 1 calc R
H5S3 H 0.8866 0.4768 0.4037 0.085 Uiso 1 1 calc R
C6S C 0.8127(4) 0.47027(14) 0.3161(3) 0.0451(16) Uani 1 1 d .
H6S1 H 0.7558 0.4792 0.2937 0.054 Uiso 1 1 calc R
H6S2 H 0.8653 0.4726 0.2864 0.054 Uiso 1 1 calc R
C7S C 0.7750(4) 0.41967(15) 0.2742(3) 0.0478(16) Uani 1 1 d .
H7S1 H 0.8221 0.4228 0.2406 0.057 Uiso 1 1 calc R
H7S2 H 0.7134 0.4263 0.2552 0.057 Uiso 1 1 calc R
C8S C 0.7721(4) 0.38529(15) 0.2951(4) 0.0535(18) Uani 1 1 d .
H8S1 H 0.8349 0.3784 0.3099 0.080 Uiso 1 1 calc R
H8S2 H 0.7500 0.3723 0.2576 0.080 Uiso 1 1 calc R
H8S3 H 0.7297 0.3829 0.3313 0.080 Uiso 1 1 calc R
C9S C 0.9526(5) 0.3694(2) 0.1688(4) 0.072(2) Uani 1 1 d .
H9S1 H 0.8999 0.3801 0.1884 0.108 Uiso 1 1 calc R
H9S2 H 0.9460 0.3708 0.1207 0.108 Uiso 1 1 calc R
H9S3 H 1.0110 0.3795 0.1842 0.108 Uiso 1 1 calc R
C10S C 0.9539(7) 0.3360(2) 0.1887(4) 0.079(2) Uani 1 1 d .
H10A H 0.8966 0.3251 0.1714 0.095 Uiso 1 1 calc R
H10B H 1.0086 0.3251 0.1710 0.095 Uiso 1 1 calc R
C11S C 0.9805(7) 0.30736(18) 0.2861(4) 0.085(3) Uani 1 1 d .
H11A H 1.0432 0.3008 0.2726 0.102 Uiso 1 1 calc R
H11B H 0.9350 0.2912 0.2699 0.102 Uiso 1 1 calc R
C12S C 0.9803(8) 0.30892(19) 0.3572(4) 0.103(4) Uani 1 1 d .
H12A H 1.0348 0.3209 0.3740 0.154 Uiso 1 1 calc R
H12B H 0.9826 0.2874 0.3755 0.154 Uiso 1 1 calc R
H12C H 0.9232 0.3195 0.3704 0.154 Uiso 1 1 calc R
Co1 Co 0.24759(4) 0.628654(13) 0.20028(3) 0.01162(15) Uani 1 1 d .
N1 N 0.4026(3) 0.58167(9) 0.20738(18) 0.0176(8) Uani 1 1 d .
N2 N 0.0839(2) 0.58502(9) 0.18282(19) 0.0181(9) Uani 1 1 d .
N3 N 0.2374(2) 0.67336(9) 0.31397(19) 0.0171(8) Uani 1 1 d .
N4 N 0.2717(2) 0.67249(9) 0.08684(19) 0.0163(8) Uani 1 1 d .
N5 N 0.3371(3) 0.34931(9) 0.2811(2) 0.0222(9) Uani 1 1 d .
O1S O 0.1808(3) 0.40772(9) 0.4913(2) 0.0388(10) Uani 1 1 d .
O2S O 0.7990(3) 0.43769(9) 0.3317(2) 0.0433(10) Uani 1 1 d .
O3S O 0.9588(4) 0.33509(13) 0.2588(3) 0.0843(18) Uani 1 1 d .
P1 P 0.40939(8) 0.35304(3) 0.34233(6) 0.0190(3) Uani 1 1 d .
P2 P 0.28284(8) 0.37156(3) 0.23016(6) 0.0198(3) Uani 1 1 d .

loop_
_atom_site_aniso_label
_atom_site_aniso_U_11
_atom_site_aniso_U_22
_atom_site_aniso_U_33
_atom_site_aniso_U_23
_atom_site_aniso_U_13
_atom_site_aniso_U_12
C1 0.015(2) 0.017(2) 0.015(2) -0.0008(19) -0.0034(19) -0.0025(19)
C2 0.013(2) 0.020(2) 0.014(2) -0.0010(19) -0.0011(19) 0.0013(19)
C3 0.009(2) 0.015(2) 0.018(3) 0.003(2) -0.0035(19) -0.0007(17)
C4 0.006(2) 0.014(2) 0.021(3) -0.005(2) -0.0053(19) -0.0025(17)
C5 0.011(2) 0.018(2) 0.023(3) 0.000(2) -0.003(2) 0.0036(18)
C6 0.010(2) 0.019(2) 0.024(3) -0.001(2) -0.003(2) -0.0015(18)
C7 0.012(2) 0.020(3) 0.030(3) 0.000(2) -0.002(2) 0.0002(18)
C8 0.016(2) 0.021(3) 0.040(3) -0.006(2) 0.000(2) 0.000(2)
C9 0.017(2) 0.023(3) 0.031(3) -0.002(2) 0.002(2) 0.001(2)
C10 0.017(2) 0.017(2) 0.023(3) -0.003(2) 0.000(2) -0.0004(18)
C11 0.014(2) 0.014(2) 0.033(3) 0.002(2) -0.002(2) 0.0031(18)
C12 0.016(2) 0.016(2) 0.027(3) 0.005(2) -0.004(2) 0.0015(18)
C13 0.017(2) 0.030(3) 0.024(3) 0.004(2) 0.002(2) 0.002(2)
C14 0.026(3) 0.022(3) 0.022(3) 0.004(2) 0.003(2) 0.004(2)
C15 0.024(3) 0.020(3) 0.028(3) 0.001(2) -0.009(2) 0.007(2)
C16 0.017(2) 0.016(2) 0.026(3) 0.000(2) 0.000(2) 0.0015(19)
C17 0.017(2) 0.034(3) 0.024(3) -0.003(2) 0.000(2) -0.006(2)
C18 0.028(3) 0.049(4) 0.025(3) 0.008(3) -0.003(2) 0.000(2)
C19 0.016(2) 0.027(3) 0.036(3) -0.002(2) -0.005(2) 0.000(2)
C20 0.016(2) 0.026(3) 0.017(3) 0.002(2) 0.003(2) 0.0034(19)
C21 0.017(2) 0.024(3) 0.019(3) -0.002(2) 0.004(2) -0.0005(19)
C22 0.023(2) 0.020(3) 0.017(3) -0.001(2) 0.006(2) 0.001(2)
C23 0.018(2) 0.034(3) 0.017(3) 0.000(2) 0.005(2) 0.003(2)
C24 0.020(3) 0.035(3) 0.024(3) -0.008(2) 0.000(2) -0.004(2)
C25 0.016(2) 0.028(3) 0.020(3) -0.005(2) 0.002(2) 0.003(2)
C26 0.033(3) 0.024(3) 0.025(3) 0.005(2) -0.002(2) -0.004(2)
C27 0.026(3) 0.044(3) 0.025(3) 0.004(2) -0.001(2) 0.001(2)
C28 0.020(3) 0.030(3) 0.036(3) -0.006(2) 0.003(2) -0.002(2)
C29 0.012(2) 0.017(2) 0.024(3) 0.001(2) 0.003(2) -0.0021(18)
C30 0.013(2) 0.019(2) 0.028(3) -0.002(2) -0.005(2) -0.0038(19)
C31 0.020(3) 0.024(3) 0.029(3) -0.003(2) -0.001(2) -0.007(2)
C32 0.016(2) 0.032(3) 0.036(3) 0.001(2) 0.001(2) -0.006(2)
C33 0.019(2) 0.025(3) 0.028(3) 0.000(2) 0.004(2) 0.002(2)
C34 0.017(2) 0.020(3) 0.027(3) 0.002(2) 0.000(2) -0.0005(19)
C35 0.016(2) 0.017(2) 0.027(3) 0.000(2) -0.002(2) -0.0078(19)
C36 0.022(3) 0.019(3) 0.024(3) -0.002(2) -0.004(2) -0.007(2)
C37 0.019(2) 0.021(3) 0.036(3) -0.007(2) -0.002(2) -0.004(2)
C38 0.029(3) 0.023(3) 0.024(3) -0.005(2) -0.002(2) -0.009(2)
C39 0.032(3) 0.026(3) 0.019(3) 0.000(2) -0.007(2) -0.006(2)
C40 0.020(2) 0.019(3) 0.029(3) -0.003(2) -0.005(2) -0.003(2)
C41 0.024(3) 0.028(3) 0.026(3) -0.008(2) -0.003(2) 0.002(2)
C42 0.047(3) 0.033(3) 0.030(3) -0.004(2) 0.005(3) -0.003(3)
C43 0.023(3) 0.030(3) 0.041(3) 0.006(3) -0.009(2) -0.002(2)
C44 0.016(2) 0.024(3) 0.021(3) 0.002(2) 0.005(2) 0.0022(19)
C45 0.014(2) 0.023(3) 0.018(3) -0.002(2) 0.003(2) -0.0001(19)
C46 0.020(2) 0.024(3) 0.022(3) -0.005(2) 0.007(2) -0.002(2)
C47 0.019(3) 0.036(3) 0.022(3) -0.002(2) 0.002(2) 0.002(2)
C48 0.018(3) 0.040(3) 0.024(3) 0.010(2) 0.005(2) 0.006(2)
C49 0.018(2) 0.027(3) 0.023(3) 0.001(2) 0.005(2) 0.003(2)
C50 0.021(2) 0.026(3) 0.026(3) -0.005(2) -0.001(2) 0.003(2)
C51 0.033(3) 0.061(4) 0.019(3) -0.002(3) -0.006(2) 0.006(3)
C52 0.028(3) 0.025(3) 0.047(4) 0.012(3) -0.002(3) 0.003(2)
C53 0.017(2) 0.015(2) 0.017(2) 0.0011(19) -0.004(2) 0.0003(18)
C54 0.020(2) 0.015(2) 0.016(2) -0.0001(19) -0.001(2) 0.0041(18)
C55 0.024(3) 0.022(3) 0.015(3) 0.000(2) 0.000(2) 0.008(2)
C56 0.025(3) 0.023(3) 0.019(3) -0.003(2) -0.010(2) 0.006(2)
C57 0.016(2) 0.021(3) 0.021(3) 0.003(2) -0.008(2) 0.0016(19)
C58 0.016(2) 0.014(2) 0.017(2) 0.0009(19) -0.0028(19) -0.0016(18)
C59 0.013(2) 0.016(2) 0.023(3) -0.005(2) -0.003(2) 0.0024(18)
C60 0.023(3) 0.018(3) 0.025(3) -0.006(2) 0.003(2) 0.0059(19)
C61 0.017(2) 0.021(3) 0.031(3) -0.011(2) 0.004(2) 0.0008(19)
C62 0.023(3) 0.023(3) 0.036(3) -0.013(2) -0.004(2) 0.011(2)
C63 0.023(3) 0.021(3) 0.023(3) -0.007(2) -0.005(2) 0.006(2)
C64 0.022(3) 0.019(3) 0.023(3) -0.004(2) -0.003(2) 0.0038(19)
C65 0.033(3) 0.028(3) 0.023(3) -0.004(2) 0.005(2) 0.003(2)
C66 0.016(3) 0.042(3) 0.048(4) -0.017(3) -0.008(2) 0.009(2)
C67 0.022(3) 0.025(3) 0.025(3) 0.001(2) -0.004(2) 0.001(2)
C68 0.014(2) 0.021(2) 0.011(2) 0.0002(19) -0.0071(19) 0.0012(18)
C69 0.017(2) 0.021(3) 0.019(3) 0.002(2) -0.009(2) -0.0047(19)
C70 0.014(2) 0.037(3) 0.019(3) 0.004(2) -0.003(2) -0.009(2)
C71 0.011(2) 0.037(3) 0.018(3) -0.005(2) -0.004(2) 0.004(2)
C72 0.014(2) 0.021(3) 0.027(3) -0.005(2) -0.004(2) 0.0043(19)
C73 0.013(2) 0.020(2) 0.017(2) -0.0036(19) -0.0016(19) -0.0022(18)
C74 0.017(2) 0.021(3) 0.031(3) 0.006(2) 0.005(2) 0.0030(19)
C75 0.033(3) 0.025(3) 0.028(3) 0.006(2) -0.006(2) -0.009(2)
C76 0.017(2) 0.052(3) 0.024(3) -0.002(3) 0.003(2) 0.007(2)
C77 0.012(2) 0.016(2) 0.014(2) -0.0002(19) -0.0028(19) 0.0019(17)
C78 0.012(2) 0.021(2) 0.019(3) -0.001(2) -0.002(2) -0.0020(18)
C79 0.017(2) 0.025(3) 0.019(3) 0.005(2) -0.006(2) 0.0003(19)
C80 0.021(2) 0.022(3) 0.015(2) 0.007(2) -0.006(2) -0.0032(19)
C81 0.015(2) 0.017(2) 0.021(3) 0.0031(19) 0.000(2) -0.0052(18)
C82 0.013(2) 0.012(2) 0.017(2) 0.0003(18) -0.0026(19) -0.0010(17)
C83 0.008(2) 0.022(3) 0.015(2) 0.0005(19) -0.0051(18) -0.0021(18)
C84 0.014(2) 0.025(3) 0.023(3) 0.004(2) -0.005(2) 0.0018(19)
C85 0.010(2) 0.031(3) 0.025(3) -0.001(2) -0.001(2) 0.005(2)
C86 0.008(2) 0.030(3) 0.024(3) 0.006(2) -0.001(2) -0.0016(19)
C87 0.011(2) 0.024(3) 0.019(3) 0.005(2) -0.005(2) -0.0032(18)
C88 0.006(2) 0.027(3) 0.017(2) 0.001(2) -0.0056(18) 0.0001(18)
C89 0.020(2) 0.024(3) 0.033(3) 0.003(2) -0.001(2) 0.005(2)
C90 0.012(2) 0.042(3) 0.031(3) 0.005(2) 0.002(2) -0.002(2)
C91 0.016(2) 0.024(3) 0.023(3) -0.002(2) -0.001(2) -0.0025(19)
C92 0.011(2) 0.013(2) 0.021(3) 0.0059(19) -0.0030(19) -0.0037(17)
C93 0.014(2) 0.020(2) 0.019(3) 0.005(2) 0.003(2) -0.0011(18)
C94 0.012(2) 0.024(3) 0.027(3) 0.009(2) 0.001(2) -0.0014(19)
C95 0.013(2) 0.025(3) 0.030(3) 0.010(2) -0.004(2) -0.0049(19)
C96 0.028(3) 0.019(3) 0.023(3) 0.001(2) -0.012(2) -0.006(2)
C97 0.012(2) 0.021(2) 0.019(3) 0.003(2) 0.001(2) -0.0040(18)
C98 0.018(2) 0.024(3) 0.023(3) 0.001(2) 0.000(2) -0.002(2)
C99 0.016(3) 0.038(3) 0.042(3) 0.010(3) -0.012(2) -0.009(2)
C100 0.027(3) 0.027(3) 0.025(3) -0.007(2) -0.002(2) -0.001(2)
C101 0.019(2) 0.022(3) 0.021(3) 0.005(2) 0.001(2) 0.0024(19)
C102 0.019(2) 0.029(3) 0.022(3) 0.002(2) -0.003(2) 0.001(2)
C103 0.020(2) 0.030(3) 0.021(3) 0.003(2) 0.000(2) 0.005(2)
C104 0.031(3) 0.020(3) 0.025(3) 0.007(2) 0.009(2) 0.008(2)
C105 0.028(3) 0.018(3) 0.037(3) 0.002(2) 0.005(2) -0.001(2)
C106 0.026(3) 0.021(3) 0.031(3) -0.006(2) -0.008(2) 0.001(2)
C107 0.022(2) 0.017(2) 0.022(3) 0.002(2) -0.001(2) 0.0018(19)
C108 0.027(3) 0.034(3) 0.024(3) 0.004(2) 0.001(2) 0.003(2)
C109 0.021(3) 0.040(3) 0.032(3) 0.008(3) -0.004(2) 0.007(2)
C110 0.025(3) 0.041(3) 0.039(4) -0.005(3) -0.004(3) 0.009(2)
C111 0.039(3) 0.055(4) 0.030(3) -0.011(3) -0.006(3) 0.013(3)
C112 0.031(3) 0.038(3) 0.029(3) -0.012(3) -0.011(2) 0.011(2)
C113 0.021(2) 0.023(3) 0.017(3) 0.001(2) -0.011(2) 0.002(2)
C114 0.022(3) 0.022(3) 0.031(3) 0.001(2) 0.000(2) 0.001(2)
C115 0.025(3) 0.025(3) 0.040(3) -0.001(2) -0.002(2) -0.004(2)
C116 0.031(3) 0.021(3) 0.032(3) 0.000(2) -0.009(2) -0.002(2)
C117 0.032(3) 0.022(3) 0.027(3) -0.010(2) -0.005(2) 0.005(2)
C118 0.026(3) 0.024(3) 0.019(3) -0.002(2) -0.004(2) 0.001(2)
C119 0.017(2) 0.024(3) 0.026(3) -0.004(2) -0.007(2) 0.000(2)
C120 0.022(3) 0.030(3) 0.043(4) -0.003(3) 0.000(2) 0.001(2)
C121 0.023(3) 0.053(4) 0.044(4) -0.009(3) 0.004(3) 0.001(3)
C122 0.026(3) 0.048(4) 0.051(4) -0.015(3) -0.004(3) 0.009(3)
C123 0.035(3) 0.041(4) 0.050(4) -0.007(3) -0.012(3) 0.021(3)
C124 0.027(3) 0.033(3) 0.041(3) -0.001(3) -0.007(3) 0.010(2)
C125 0.020(2) 0.024(3) 0.017(3) 0.000(2) -0.005(2) 0.003(2)
C126 0.033(3) 0.026(3) 0.023(3) 0.003(2) -0.011(2) 0.002(2)
C127 0.041(3) 0.018(3) 0.033(3) -0.005(2) -0.011(3) -0.003(2)
C128 0.039(3) 0.035(3) 0.025(3) -0.006(2) -0.009(3) -0.007(2)
C129 0.033(3) 0.047(4) 0.021(3) -0.002(3) -0.017(2) 0.010(3)
C130 0.032(3) 0.029(3) 0.030(3) 0.000(2) -0.008(2) 0.006(2)
C131 0.019(2) 0.021(3) 0.028(3) 0.003(2) -0.003(2) 0.001(2)
C132 0.031(3) 0.026(3) 0.031(3) -0.002(2) 0.007(2) 0.000(2)
C133 0.033(3) 0.035(3) 0.033(3) 0.000(3) 0.012(3) 0.003(2)
C134 0.032(3) 0.034(3) 0.040(4) 0.008(3) 0.008(3) -0.002(2)
C135 0.040(3) 0.023(3) 0.035(3) 0.003(2) 0.000(3) -0.002(2)
C136 0.030(3) 0.023(3) 0.034(3) -0.001(2) 0.000(2) 0.000(2)
C1S 0.078(5) 0.038(4) 0.055(5) 0.004(3) 0.008(4) 0.008(3)
C2S 0.045(3) 0.036(3) 0.043(4) -0.003(3) 0.009(3) 0.012(3)
C3S 0.042(3) 0.032(3) 0.041(4) -0.005(3) 0.006(3) 0.005(3)
C4S 0.047(4) 0.039(3) 0.043(4) 0.001(3) 0.013(3) 0.010(3)
C5S 0.058(4) 0.046(4) 0.067(5) 0.006(4) 0.025(4) 0.001(3)
C6S 0.035(3) 0.045(4) 0.056(4) 0.017(3) 0.009(3) 0.010(3)
C7S 0.041(4) 0.056(4) 0.047(4) 0.004(3) 0.007(3) 0.000(3)
C8S 0.047(4) 0.046(4) 0.067(5) 0.007(3) 0.002(3) -0.004(3)
C9S 0.047(4) 0.106(7) 0.061(5) -0.013(5) -0.008(4) 0.020(4)
C10S 0.105(7) 0.079(6) 0.053(5) -0.015(4) 0.008(5) 0.006(5)
C11S 0.153(9) 0.044(5) 0.059(5) -0.005(4) 0.022(6) 0.021(5)
C12S 0.206(11) 0.048(5) 0.055(5) 0.008(4) 0.025(6) 0.016(6)
Co1 0.0082(3) 0.0125(3) 0.0140(3) -0.0002(2) -0.0010(2) -0.0004(2)
N1 0.018(2) 0.019(2) 0.016(2) 0.0011(16) 0.0024(17) 0.0006(17)
N2 0.014(2) 0.019(2) 0.021(2) -0.0004(17) 0.0029(17) -0.0044(16)
N3 0.0137(19) 0.020(2) 0.018(2) -0.0048(17) 0.0003(16) -0.0005(15)
N4 0.0114(18) 0.020(2) 0.017(2) 0.0041(17) -0.0017(16) 0.0005(15)
N5 0.024(2) 0.018(2) 0.024(2) -0.0001(17) -0.0081(18) 0.0027(16)
O1S 0.035(2) 0.037(2) 0.045(3) 0.0056(19) 0.0132(19) 0.0087(17)
O2S 0.040(2) 0.034(2) 0.056(3) 0.008(2) 0.012(2) 0.0077(18)
O3S 0.121(5) 0.075(4) 0.056(3) 0.000(3) 0.001(3) 0.043(3)
P1 0.0188(6) 0.0196(6) 0.0183(7) 0.0006(5) -0.0041(5) 0.0007(5)
P2 0.0182(6) 0.0209(7) 0.0200(7) 0.0004(5) -0.0040(5) 0.0006(5)

loop_
_atom_type_symbol
_atom_type_description
_atom_type_scat_dispersion_real
_atom_type_scat_dispersion_imag
_atom_type_scat_source
C C 0.0033 0.0016 'International Tables Vol C Tables 4.2.6.8 and 6.1.1.4'
H H 0.0000 0.0000 'International Tables Vol C Tables 4.2.6.8 and 6.1.1.4'
N N 0.0061 0.0033 'International Tables Vol C Tables 4.2.6.8 and 6.1.1.4'
Co Co 0.3494 0.9721 'International Tables Vol C Tables 4.2.6.8 and 6.1.1.4'
P P 0.1023 0.0942 'International Tables Vol C Tables 4.2.6.8 and 6.1.1.4'
O O 0.0106 0.0060 'International Tables Vol C Tables 4.2.6.8 and 6.1.1.4'

loop_
_geom_angle_atom_site_label_1
_geom_angle_atom_site_label_2
_geom_angle_atom_site_label_3
_geom_angle
N1 C1 Co1 175.1(4)
N2 C2 Co1 174.2(4)
N3 C3 Co1 174.5(4)
N4 C4 Co1 175.1(4)
N1 C5 C10 120.3(4)
N1 C5 C6 118.5(4)
C10 C5 C6 121.1(4)
C7 C6 C5 118.0(4)
C7 C6 C11 120.3(4)
C5 C6 C11 121.6(4)
C8 C7 C6 121.2(5)
C7 C8 C9 120.0(4)
C8 C9 C10 121.5(5)
C9 C10 C5 117.8(4)
C9 C10 C20 119.6(4)
C5 C10 C20 122.4(4)
C16 C11 C12 119.0(4)
C16 C11 C6 121.8(4)
C12 C11 C6 119.2(4)
C13 C12 C11 118.7(4)
C13 C12 C17 117.8(4)
C11 C12 C17 123.5(4)
C14 C13 C12 123.0(4)
C13 C14 C15 118.1(5)
C13 C14 C18 120.3(4)
C15 C14 C18 121.6(5)
C14 C15 C16 120.9(5)
C15 C16 C11 120.4(4)
C15 C16 C19 117.1(4)
C11 C16 C19 122.5(4)
C21 C20 C25 119.6(4)
C21 C20 C10 122.8(4)
C25 C20 C10 117.7(4)
C22 C21 C20 118.4(4)
C22 C21 C26 119.9(4)
C20 C21 C26 121.6(4)
C23 C22 C21 123.4(4)
C24 C23 C22 117.3(5)
C24 C23 C27 121.2(5)
C22 C23 C27 121.5(5)
C23 C24 C25 122.4(5)
C24 C25 C20 118.8(4)
C24 C25 C28 119.6(4)
C20 C25 C28 121.6(4)
N2 C29 C34 118.9(4)
N2 C29 C30 119.8(4)
C34 C29 C30 121.3(4)
C31 C30 C29 117.1(4)
C31 C30 C35 118.9(4)
C29 C30 C35 124.0(4)
C32 C31 C30 121.6(5)
C33 C32 C31 120.3(4)
C32 C33 C34 121.2(5)
C29 C34 C33 118.3(4)
C29 C34 C44 123.7(4)
C33 C34 C44 117.8(4)
C40 C35 C36 118.8(4)
C40 C35 C30 121.2(4)
C36 C35 C30 119.9(4)
C37 C36 C35 119.1(5)
C37 C36 C41 117.3(4)
C35 C36 C41 123.6(4)
C38 C37 C36 122.5(5)
C37 C38 C39 117.5(5)
C37 C38 C42 121.2(5)
C39 C38 C42 121.3(5)
C38 C39 C40 122.7(5)
C39 C40 C35 119.3(4)
C39 C40 C43 117.5(5)
C35 C40 C43 123.2(5)
C49 C44 C45 119.0(4)
C49 C44 C34 119.0(4)
C45 C44 C34 121.9(4)
C46 C45 C44 119.2(4)
C46 C45 C50 120.7(4)
C44 C45 C50 120.0(4)
C47 C46 C45 122.3(4)
C46 C47 C48 117.2(5)
C46 C47 C51 121.0(5)
C48 C47 C51 121.8(5)
C49 C48 C47 123.0(5)
C48 C49 C44 119.2(5)
C48 C49 C52 121.1(5)
C44 C49 C52 119.6(4)
N3 C53 C54 120.5(4)
N3 C53 C58 120.1(4)
C54 C53 C58 119.3(4)
C55 C54 C53 119.1(4)
C55 C54 C59 119.7(4)
C53 C54 C59 121.2(4)
C56 C55 C54 121.3(4)
C55 C56 C57 119.7(4)
C58 C57 C56 120.8(4)
C57 C58 C53 119.5(4)
C57 C58 C68 119.7(4)
C53 C58 C68 120.7(4)
C64 C59 C60 119.0(4)
C64 C59 C54 121.5(4)
C60 C59 C54 119.5(4)
C61 C60 C59 118.5(4)
C61 C60 C65 118.2(4)
C59 C60 C65 123.3(4)
C62 C61 C60 123.0(4)
C61 C62 C63 117.2(5)
C61 C62 C66 121.2(5)
C63 C62 C66 121.6(5)
C64 C63 C62 122.5(5)
C63 C64 C59 119.7(4)
C63 C64 C67 116.9(4)
C59 C64 C67 123.4(4)
C73 C68 C69 119.6(4)
C73 C68 C58 121.9(4)
C69 C68 C58 118.6(4)
C70 C69 C68 119.0(4)
C70 C69 C75 119.1(4)
C68 C69 C75 121.9(4)
C71 C70 C69 121.8(4)
C72 C71 C70 118.3(4)
C72 C71 C76 120.7(5)
C70 C71 C76 121.1(4)
C71 C72 C73 122.0(4)
C68 C73 C72 119.3(4)
C68 C73 C74 121.4(4)
C72 C73 C74 119.3(4)
N4 C77 C78 120.2(4)
N4 C77 C82 120.2(4)
C78 C77 C82 119.6(4)
C79 C78 C77 119.5(4)
C79 C78 C83 119.1(4)
C77 C78 C83 121.2(4)
C78 C79 C80 121.0(4)
C81 C80 C79 119.2(4)
C80 C81 C82 122.5(4)
C81 C82 C77 117.7(4)
C81 C82 C92 120.6(4)
C77 C82 C92 121.7(4)
C88 C83 C84 120.3(4)
C88 C83 C78 122.0(4)
C84 C83 C78 117.7(4)
C85 C84 C83 118.5(4)
C85 C84 C89 119.6(4)
C83 C84 C89 121.9(4)
C86 C85 C84 121.9(4)
C85 C86 C87 118.4(4)
C85 C86 C90 121.1(4)
C87 C86 C90 120.5(4)
C86 C87 C88 121.8(4)
C83 C88 C87 118.9(4)
C83 C88 C91 122.6(4)
C87 C88 C91 118.4(4)
C97 C92 C93 119.0(4)
C97 C92 C82 121.2(4)
C93 C92 C82 119.7(4)
C94 C93 C92 119.1(4)
C94 C93 C98 116.6(4)
C92 C93 C98 124.4(4)
C95 C94 C93 122.1(4)
C94 C95 C96 117.8(4)
C94 C95 C99 121.3(4)
C96 C95 C99 120.9(5)
C97 C96 C95 122.6(5)
C96 C97 C92 119.4(4)
C96 C97 C100 117.2(4)
C92 C97 C100 123.4(4)
C102 C101 C106 120.0(4)
C102 C101 P1 120.2(4)
C106 C101 P1 119.6(4)
C103 C102 C101 119.7(5)
C102 C103 C104 120.0(5)
C105 C104 C103 120.8(5)
C104 C105 C106 119.9(5)
C105 C106 C101 119.5(5)
C108 C107 C112 120.2(4)
C108 C107 P1 120.2(4)
C112 C107 P1 119.6(4)
C107 C108 C109 120.0(5)
C110 C109 C108 119.6(5)
C109 C110 C111 120.6(5)
C110 C111 C112 120.3(5)
C107 C112 C111 119.3(5)
C118 C113 C114 120.1(4)
C118 C113 P1 119.4(4)
C114 C113 P1 120.0(4)
C115 C114 C113 119.5(4)
C116 C115 C114 120.4(5)
C115 C116 C117 120.2(5)
C116 C117 C118 120.8(5)
C117 C118 C113 119.1(5)
C124 C119 C120 119.2(5)
C124 C119 P2 122.7(4)
C120 C119 P2 118.0(4)
C121 C120 C119 120.5(5)
C120 C121 C122 119.9(6)
C123 C122 C121 120.8(5)
C122 C123 C124 119.9(5)
C119 C124 C123 119.7(5)
C126 C125 C130 119.2(4)
C126 C125 P2 120.4(4)
C130 C125 P2 120.4(4)
C127 C126 C125 119.8(5)
C126 C127 C128 120.6(5)
C129 C128 C127 120.6(5)
C128 C129 C130 119.3(5)
C129 C130 C125 120.4(5)
C132 C131 C136 119.6(5)
C132 C131 P2 121.0(4)
C136 C131 P2 119.4(4)
C133 C132 C131 119.6(5)
C134 C133 C132 120.3(5)
C133 C134 C135 120.8(5)
C134 C135 C136 119.7(5)
C135 C136 C131 120.1(5)
O1S C2S C1S 107.9(5)
O1S C3S C4S 112.5(5)
O2S C6S C5S 106.9(5)
O2S C7S C8S 107.0(5)
O3S C10S C9S 107.4(7)
O3S C11S C12S 111.4(6)
C4 Co1 C3 105.48(19)
C4 Co1 C1 109.16(19)
C3 Co1 C1 113.6(2)
C4 Co1 C2 112.4(2)
C3 Co1 C2 112.42(19)
C1 Co1 C2 103.9(2)
C1 N1 C5 161.5(4)
C2 N2 C29 154.8(4)
C3 N3 C53 158.6(4)
C4 N4 C77 156.6(4)
P2 N5 P1 137.7(3)
C2S O1S C3S 112.9(4)
C7S O2S C6S 111.3(5)
C11S O3S C10S 116.1(6)
N5 P1 C113 113.9(2)
N5 P1 C101 110.9(2)
C113 P1 C101 107.2(2)
N5 P1 C107 110.2(2)
C113 P1 C107 107.4(2)
C101 P1 C107 106.8(2)
N5 P2 C125 106.1(2)
N5 P2 C119 112.8(2)
C125 P2 C119 107.4(2)
N5 P2 C131 116.8(2)
C125 P2 C131 106.8(2)
C119 P2 C131 106.3(2)

loop_
_geom_bond_atom_site_label_1
_geom_bond_atom_site_label_2
_geom_bond_distance
C1 N1 1.195(6)
C1 Co1 1.785(4)
C2 N2 1.208(6)
C2 Co1 1.788(4)
C3 N3 1.213(6)
C3 Co1 1.780(5)
C4 N4 1.210(6)
C4 Co1 1.779(5)
C5 N1 1.377(6)
C5 C10 1.411(6)
C5 C6 1.411(6)
C6 C7 1.405(6)
C6 C11 1.488(7)
C7 C8 1.381(7)
C8 C9 1.381(7)
C9 C10 1.403(6)
C10 C20 1.478(7)
C11 C16 1.400(7)
C11 C12 1.417(6)
C12 C13 1.388(7)
C12 C17 1.504(7)
C13 C14 1.382(7)
C14 C15 1.392(7)
C14 C18 1.499(7)
C15 C16 1.399(7)
C16 C19 1.526(6)
C20 C21 1.404(7)
C20 C25 1.423(7)
C21 C22 1.393(7)
C21 C26 1.506(7)
C22 C23 1.387(7)
C23 C24 1.384(7)
C23 C27 1.495(7)
C24 C25 1.398(7)
C25 C28 1.504(7)
C29 N2 1.391(5)
C29 C34 1.396(7)
C29 C30 1.422(6)
C30 C31 1.407(6)
C30 C35 1.488(7)
C31 C32 1.371(7)
C32 C33 1.371(7)
C33 C34 1.403(6)
C34 C44 1.489(7)
C35 C40 1.408(7)
C35 C36 1.412(6)
C36 C37 1.394(7)
C36 C41 1.501(7)
C37 C38 1.379(7)
C38 C39 1.384(7)
C38 C42 1.508(7)
C39 C40 1.385(7)
C40 C43 1.513(7)
C44 C49 1.405(7)
C44 C45 1.408(6)
C45 C46 1.389(7)
C45 C50 1.506(7)
C46 C47 1.381(7)
C47 C48 1.388(7)
C47 C51 1.512(7)
C48 C49 1.372(7)
C49 C52 1.516(7)
C53 N3 1.371(6)
C53 C54 1.410(6)
C53 C58 1.425(6)
C54 C55 1.396(6)
C54 C59 1.503(6)
C55 C56 1.388(7)
C56 C57 1.389(6)
C57 C58 1.388(6)
C58 C68 1.495(6)
C59 C64 1.395(7)
C59 C60 1.419(6)
C60 C61 1.392(7)
C60 C65 1.502(7)
C61 C62 1.376(7)
C62 C63 1.388(7)
C62 C66 1.505(7)
C63 C64 1.383(7)
C64 C67 1.520(7)
C68 C73 1.395(6)
C68 C69 1.407(6)
C69 C70 1.400(7)
C69 C75 1.506(6)
C70 C71 1.383(7)
C71 C72 1.379(7)
C71 C76 1.519(6)
C72 C73 1.397(6)
C73 C74 1.518(6)
C77 N4 1.373(6)
C77 C78 1.419(6)
C77 C82 1.424(6)
C78 C79 1.374(6)
C78 C83 1.500(6)
C79 C80 1.391(6)
C80 C81 1.379(6)
C81 C82 1.385(6)
C82 C92 1.494(6)
C83 C88 1.388(6)
C83 C84 1.413(6)
C84 C85 1.394(6)
C84 C89 1.508(7)
C85 C86 1.382(7)
C86 C87 1.384(6)
C86 C90 1.515(6)
C87 C88 1.399(6)
C88 C91 1.518(6)
C92 C97 1.402(6)
C92 C93 1.418(6)
C93 C94 1.405(6)
C93 C98 1.512(6)
C94 C95 1.369(7)
C95 C96 1.397(7)
C95 C99 1.508(6)
C96 C97 1.383(6)
C97 C100 1.516(6)
C101 C102 1.393(7)
C101 C106 1.402(7)
C101 P1 1.800(5)
C102 C103 1.380(7)
C103 C104 1.388(7)
C104 C105 1.373(7)
C105 C106 1.390(7)
C107 C108 1.383(7)
C107 C112 1.386(7)
C107 P1 1.813(5)
C108 C109 1.398(7)
C109 C110 1.373(8)
C110 C111 1.374(8)
C111 C112 1.396(7)
C113 C118 1.397(7)
C113 C114 1.399(7)
C113 P1 1.793(5)
C114 C115 1.387(7)
C115 C116 1.377(7)
C116 C117 1.380(7)
C117 C118 1.387(7)
C119 C124 1.397(7)
C119 C120 1.407(7)
C119 P2 1.799(5)
C120 C121 1.367(7)
C121 C122 1.393(8)
C122 C123 1.371(9)
C123 C124 1.400(7)
C125 C126 1.390(7)
C125 C130 1.393(7)
C125 P2 1.793(5)
C126 C127 1.374(7)
C127 C128 1.380(7)
C128 C129 1.369(7)
C129 C130 1.392(7)
C131 C132 1.394(7)
C131 C136 1.395(7)
C131 P2 1.808(5)
C132 C133 1.389(7)
C133 C134 1.375(8)
C134 C135 1.380(8)
C135 C136 1.388(7)
C1S C2S 1.502(8)
C2S O1S 1.430(6)
C3S O1S 1.432(6)
C3S C4S 1.496(8)
C5S C6S 1.502(9)
C6S O2S 1.427(7)
C7S O2S 1.423(7)
C7S C8S 1.513(9)
C9S C10S 1.468(11)
C10S O3S 1.422(9)
C11S O3S 1.326(8)
C11S C12S 1.447(10)
N5 P2 1.576(4)
N5 P1 1.590(4)
